data_2206629
loop_
_publ_author_name
'Ping Yin'
'Mao-Lin Hu'
'Qian Miao'

_publ_section_title
;
 Aqua(1,10-phenanthroline)bis(trichloroacetato)copper(II)
;
_journal_coeditor_code BR6211
_journal_issue 9
_journal_name_full 'Acta Crystallographica Section E'
_journal_page_first m1854
_journal_page_last m1856
_journal_paper_doi 10.1107/S1600536805026644
_journal_volume 61
_journal_year 2005
_chemical_formula_iupac '[Cu (C2 Cl3 O2)2 (C12 H8 N2) (H2 O)]'
_chemical_formula_moiety 'C16 H10 Cl6 Cu N2 O5'
_chemical_formula_sum 'C16 H10 Cl6 Cu N2 O5'
_chemical_formula_weight 586.51
_chemical_name_systematic
;
Aqua(1,10-phenanthroline)bis(trichloroacetato)copper(II)
;
_space_group_IT_number 14
_symmetry_cell_setting monoclinic
_symmetry_space_group_name_Hall '-P 2ybc'
_symmetry_space_group_name_H-M 'P 1 21/c 1'
_atom_sites_solution_hydrogens geom
_atom_sites_solution_primary direct
_atom_sites_solution_secondary difmap
_audit_creation_method SHELXL-97
_cell_angle_alpha 90.00
_cell_angle_beta 123.817(3)
_cell_angle_gamma 90.00
_cell_formula_units_Z 4
_cell_length_a 11.8410(7)
_cell_length_b 12.5940(8)
_cell_length_c 17.8365(8)
_cell_measurement_reflns_used 3444
_cell_measurement_temperature 298(2)
_cell_measurement_theta_max 24.16
_cell_measurement_theta_min 2.34
_cell_volume 2209.9(2)
_computing_cell_refinement 'SAINT (Bruker, 2002)'
_computing_data_collection 'SMART (Bruker, 2002)'
_computing_data_reduction SAINT
_computing_molecular_graphics 'SHELXTL (Bruker, 2002)'
_computing_publication_material SHELXL97
_computing_structure_refinement 'SHELXL97 (Sheldrick, 1997)'
_computing_structure_solution 'SHELXS97 (Sheldrick, 1997)'
_diffrn_ambient_temperature 298(2)
_diffrn_measured_fraction_theta_full 1.000
_diffrn_measured_fraction_theta_max 1.000
_diffrn_measurement_device_type 'Bruker APEX area-detector'
_diffrn_measurement_method '\f and \w'
_diffrn_radiation_monochromator graphite
_diffrn_radiation_source 'fine-focus sealed tube'
_diffrn_radiation_type MoK\a
_diffrn_radiation_wavelength 0.71073
_diffrn_reflns_av_R_equivalents 0.0502
_diffrn_reflns_av_sigmaI/netI 0.0382
_diffrn_reflns_limit_h_max 14
_diffrn_reflns_limit_h_min -14
_diffrn_reflns_limit_k_max 14
_diffrn_reflns_limit_k_min -14
_diffrn_reflns_limit_l_max 21
_diffrn_reflns_limit_l_min -21
_diffrn_reflns_number 20876
_diffrn_reflns_theta_full 25.02
_diffrn_reflns_theta_max 25.02
_diffrn_reflns_theta_min 2.07
_diffrn_standards_number 0
_exptl_absorpt_coefficient_mu 1.745
_exptl_absorpt_correction_T_max 0.8179
_exptl_absorpt_correction_T_min 0.7001
_exptl_absorpt_correction_type multi-scan
_exptl_absorpt_process_details '(SADABS; Bruker, 2002)'
_exptl_crystal_colour Blue
_exptl_crystal_density_diffrn 1.763
_exptl_crystal_density_method 'not measured'
_exptl_crystal_description Prism
_exptl_crystal_F_000 1164
_exptl_crystal_size_max 0.22
_exptl_crystal_size_mid 0.15
_exptl_crystal_size_min 0.12
_refine_diff_density_max 0.659
_refine_diff_density_min -0.418
_refine_ls_extinction_method none
_refine_ls_goodness_of_fit_ref 1.307
_refine_ls_hydrogen_treatment constr
_refine_ls_matrix_type full
_refine_ls_number_parameters 277
_refine_ls_number_reflns 3892
_refine_ls_number_restraints 3
_refine_ls_restrained_S_all 1.306
_refine_ls_R_factor_all 0.0914
_refine_ls_R_factor_gt 0.0833
_refine_ls_shift/su_max 0.000
_refine_ls_shift/su_mean 0.000
_refine_ls_structure_factor_coef Fsqd
_refine_ls_weighting_details 'calc w = 1/[\s^2^(Fo^2^)+(0.0476P)^2^+6.2996P] where P = (Fo^2^+2Fc^2^)/3'
_refine_ls_weighting_scheme calc
_refine_ls_wR_factor_gt 0.1633
_refine_ls_wR_factor_ref 0.1674
_reflns_number_gt 3535
_reflns_number_total 3892
_reflns_threshold_expression I>2\s(I)
_cod_data_source_file br6211.cif
_cod_data_source_block I
_cod_depositor_comments
;
The following automatic conversions were performed:
'_symmetry_cell_setting' value 'Monoclinic' changed to 'monoclinic'
according to '/home/saulius/struct/CIF-dictionaries/cif_core.dic'
dictionary named 'cif_core.dic' version 2.4.1 from 2010-06-29.

Automatic conversion script
Id: cif_fix_enum 1527 2010-12-29 10:47:43Z saulius 

The following automatic conversions were performed:

'_symmetry_cell_setting' value 'Monoclinic' changed to 'monoclinic'
according to /home/saulius/struct/CIF-dictionaries/cif_core.dic
dictionary named 'cif_core.dic' version 2.4.1 from 2010-06-29.

Automatic conversion script
Id: cif_fix_values 1715 2011-07-08 13:25:40Z adriana 
;
_cod_original_sg_symbol_H-M 'P 21/c'
_cod_database_code 2206629
_cod_database_fobs_code 2206629

loop_
_symmetry_equiv_pos_as_xyz
'x, y, z'
'-x, y+1/2, -z+1/2'
'-x, -y, -z'
'x, -y-1/2, z-1/2'

loop_
_atom_site_label
_atom_site_fract_x
_atom_site_fract_y
_atom_site_fract_z
_atom_site_U_iso_or_equiv
_atom_site_adp_type
_atom_site_calc_flag
_atom_site_refinement_flags
_atom_site_occupancy
_atom_site_type_symbol
Cu1 0.71560(7) 0.99526(5) 0.38037(5) 0.0369(2) Uani d . 1 Cu
Cl1 0.8873(3) 1.3749(2) 0.52031(15) 0.0975(9) Uani d . 1 Cl
Cl2 0.8834(3) 1.3856(2) 0.3597(2) 0.1105(10) Uani d . 1 Cl
Cl3 0.63702(19) 1.36123(15) 0.34962(16) 0.0760(7) Uani d . 1 Cl
Cl4 0.9491(2) 1.04204(18) 0.23170(13) 0.0689(6) Uani d . 1 Cl
Cl5 0.9596(2) 0.81923(18) 0.27282(17) 0.0804(7) Uani d . 1 Cl
Cl6 0.7519(3) 0.8991(2) 0.09909(14) 0.0905(8) Uani d . 1 Cl
O1 0.7292(4) 1.1486(3) 0.3757(3) 0.0481(11) Uani d . 1 O
O2 0.9516(6) 1.1762(4) 0.4615(5) 0.110(3) Uani d . 1 O
O3 0.8326(4) 0.9638(3) 0.3369(3) 0.0412(10) Uani d . 1 O
O4 0.6415(5) 0.9514(5) 0.2020(4) 0.0748(16) Uani d . 1 O
O5 0.8779(4) 0.9816(4) 0.5281(3) 0.0485(11) Uani d D 1 O
H5A 0.923(5) 0.927(2) 0.538(5) 0.058 Uiso d D 1 H
H5B 0.922(5) 1.037(2) 0.545(5) 0.058 Uiso d D 1 H
N1 0.5447(5) 1.0151(4) 0.3791(3) 0.0411(12) Uani d . 1 N
N2 0.6713(5) 0.8418(4) 0.3803(3) 0.0392(12) Uani d . 1 N
C1 0.8338(7) 1.2034(5) 0.4171(5) 0.0482(16) Uani d . 1 C
C2 0.8096(6) 1.3252(5) 0.4103(4) 0.0428(15) Uani d . 1 C
C3 0.7627(6) 0.9495(5) 0.2529(4) 0.0389(14) Uani d . 1 C
C4 0.8504(7) 0.9279(6) 0.2149(5) 0.0514(17) Uani d . 1 C
C5 0.4820(7) 1.1034(6) 0.3757(5) 0.0526(17) Uani d . 1 C
H5 0.5153 1.1682 0.3710 0.063 Uiso calc R 1 H
C6 0.3665(8) 1.1017(7) 0.3788(5) 0.067(2) Uani d . 1 C
H6 0.3228 1.1648 0.3751 0.080 Uiso calc R 1 H
C7 0.3185(7) 1.0075(8) 0.3873(5) 0.070(2) Uani d . 1 C
H7 0.2441 1.0065 0.3921 0.084 Uiso calc R 1 H
C8 0.3804(7) 0.9121(7) 0.3888(5) 0.0579(19) Uani d . 1 C
C9 0.3376(8) 0.8071(9) 0.3948(6) 0.077(3) Uani d . 1 C
H9 0.2632 0.8001 0.3992 0.092 Uiso calc R 1 H
C10 0.4000(9) 0.7202(8) 0.3944(6) 0.078(3) Uani d . 1 C
H10 0.3691 0.6541 0.3989 0.093 Uiso calc R 1 H
C11 0.5152(7) 0.7261(6) 0.3871(4) 0.0549(19) Uani d . 1 C
C12 0.5848(8) 0.6393(6) 0.3836(5) 0.065(2) Uani d . 1 C
H12 0.5554 0.5709 0.3837 0.078 Uiso calc R 1 H
C13 0.6956(8) 0.6538(6) 0.3799(5) 0.062(2) Uani d . 1 C
H13 0.7425 0.5960 0.3777 0.074 Uiso calc R 1 H
C14 0.7372(7) 0.7574(5) 0.3795(5) 0.0521(17) Uani d . 1 C
H14 0.8142 0.7675 0.3786 0.063 Uiso calc R 1 H
C15 0.5628(6) 0.8267(5) 0.3847(4) 0.0416(15) Uani d . 1 C
C16 0.4944(6) 0.9208(6) 0.3847(4) 0.0429(15) Uani d . 1 C

loop_
_atom_site_aniso_label
_atom_site_aniso_U_11
_atom_site_aniso_U_22
_atom_site_aniso_U_33
_atom_site_aniso_U_12
_atom_site_aniso_U_13
_atom_site_aniso_U_23
Cu1 0.0348(4) 0.0297(4) 0.0521(5) -0.0001(3) 0.0278(4) -0.0022(3)
Cl1 0.1070(19) 0.0893(17) 0.0594(13) 0.0143(14) 0.0235(13) -0.0266(12)
Cl2 0.142(2) 0.0966(19) 0.154(3) 0.0097(17) 0.120(2) 0.0365(18)
Cl3 0.0508(11) 0.0416(10) 0.0973(16) 0.0102(8) 0.0174(11) 0.0023(10)
Cl4 0.0629(12) 0.0868(14) 0.0636(12) -0.0231(10) 0.0393(10) 0.0035(10)
Cl5 0.0834(15) 0.0781(14) 0.0992(16) 0.0366(12) 0.0630(14) 0.0127(12)
Cl6 0.0972(17) 0.123(2) 0.0445(11) -0.0267(15) 0.0355(12) -0.0218(12)
O1 0.041(2) 0.030(2) 0.075(3) -0.002(2) 0.034(2) -0.002(2)
O2 0.045(3) 0.044(3) 0.174(7) 0.007(3) 0.020(4) -0.014(4)
O3 0.036(2) 0.047(2) 0.046(3) -0.0058(19) 0.027(2) -0.008(2)
O4 0.033(3) 0.112(5) 0.064(3) 0.012(3) 0.018(3) 0.017(3)
O5 0.040(2) 0.056(3) 0.049(3) 0.001(2) 0.025(2) -0.001(2)
N1 0.034(3) 0.045(3) 0.047(3) 0.003(2) 0.024(2) -0.001(2)
N2 0.034(3) 0.035(3) 0.048(3) -0.004(2) 0.023(2) 0.000(2)
C1 0.045(4) 0.030(3) 0.065(5) 0.000(3) 0.028(4) -0.001(3)
C2 0.047(4) 0.029(3) 0.050(4) 0.002(3) 0.026(3) -0.002(3)
C3 0.031(3) 0.034(3) 0.050(4) 0.005(3) 0.022(3) 0.011(3)
C4 0.053(4) 0.055(4) 0.045(4) -0.004(3) 0.027(3) 0.002(3)
C5 0.048(4) 0.057(4) 0.053(4) 0.012(3) 0.029(4) 0.003(3)
C6 0.047(4) 0.086(6) 0.071(5) 0.024(4) 0.034(4) 0.001(4)
C7 0.039(4) 0.122(8) 0.053(4) 0.006(5) 0.027(4) -0.005(5)
C8 0.036(4) 0.088(6) 0.044(4) -0.003(4) 0.019(3) 0.001(4)
C9 0.043(4) 0.115(8) 0.074(6) -0.027(5) 0.033(4) 0.005(5)
C10 0.058(5) 0.085(7) 0.077(6) -0.030(5) 0.028(5) 0.005(5)
C11 0.044(4) 0.062(5) 0.043(4) -0.019(4) 0.015(3) 0.004(3)
C12 0.072(5) 0.040(4) 0.058(5) -0.021(4) 0.020(4) 0.000(3)
C13 0.060(5) 0.039(4) 0.071(5) -0.006(3) 0.027(4) -0.006(4)
C14 0.050(4) 0.040(4) 0.060(4) 0.002(3) 0.027(4) 0.000(3)
C15 0.038(3) 0.046(4) 0.038(3) -0.014(3) 0.019(3) -0.003(3)
C16 0.028(3) 0.065(4) 0.031(3) -0.006(3) 0.014(3) -0.003(3)

loop_
_atom_type_symbol
_atom_type_description
_atom_type_scat_dispersion_real
_atom_type_scat_dispersion_imag
_atom_type_scat_source
C C 0.0033 0.0016 'International Tables Vol C Tables 4.2.6.8 and 6.1.1.4'
H H 0.0000 0.0000 'International Tables Vol C Tables 4.2.6.8 and 6.1.1.4'
Cl Cl 0.1484 0.1585 'International Tables Vol C Tables 4.2.6.8 and 6.1.1.4'
Cu Cu 0.3201 1.2651 'International Tables Vol C Tables 4.2.6.8 and 6.1.1.4'
N N 0.0061 0.0033 'International Tables Vol C Tables 4.2.6.8 and 6.1.1.4'
O O 0.0106 0.0060 'International Tables Vol C Tables 4.2.6.8 and 6.1.1.4'

loop_
_geom_angle_atom_site_label_1
_geom_angle_atom_site_label_2
_geom_angle_atom_site_label_3
_geom_angle
_geom_angle_publ_flag
O1 Cu1 O3 95.13(18) yes
O1 Cu1 N2 170.75(19) yes
O3 Cu1 N2 92.70(19) yes
O1 Cu1 N1 89.04(19) yes
O3 Cu1 N1 159.72(19) yes
N2 Cu1 N1 81.9(2) yes
O1 Cu1 O5 95.14(19) yes
O3 Cu1 O5 96.70(17) yes
N2 Cu1 O5 88.83(19) yes
N1 Cu1 O5 102.69(19) yes
C1 O1 Cu1 127.4(4) no
C3 O3 Cu1 110.9(4) no
Cu1 O5 H5A 110(5) no
Cu1 O5 H5B 109(5) no
H5A O5 H5B 115(3) no
C5 N1 C16 118.9(6) no
C5 N1 Cu1 129.5(5) no
C16 N1 Cu1 111.5(4) no
C14 N2 C15 118.4(6) no
C14 N2 Cu1 128.3(4) no
C15 N2 Cu1 113.3(4) no
O2 C1 O1 129.7(6) no
O2 C1 C2 115.2(6) no
O1 C1 C2 115.1(6) no
C1 C2 Cl2 110.4(5) no
C1 C2 Cl1 107.8(5) no
Cl2 C2 Cl1 108.8(4) no
C1 C2 Cl3 113.8(4) no
Cl2 C2 Cl3 108.3(4) no
Cl1 C2 Cl3 107.6(3) no
O4 C3 O3 128.1(6) no
O4 C3 C4 119.0(6) no
O3 C3 C4 112.9(5) no
C3 C4 Cl6 112.6(5) no
C3 C4 Cl5 109.3(4) no
Cl6 C4 Cl5 108.6(4) no
C3 C4 Cl4 108.9(5) no
Cl6 C4 Cl4 108.1(4) no
Cl5 C4 Cl4 109.3(4) no
N1 C5 C6 121.5(7) no
N1 C5 H5 119.3 no
C6 C5 H5 119.3 no
C7 C6 C5 119.7(7) no
C7 C6 H6 120.1 no
C5 C6 H6 120.1 no
C6 C7 C8 120.3(7) no
C6 C7 H7 119.9 no
C8 C7 H7 119.9 no
C16 C8 C7 116.3(7) no
C16 C8 C9 117.8(8) no
C7 C8 C9 125.9(7) no
C10 C9 C8 122.5(7) no
C10 C9 H9 118.7 no
C8 C9 H9 118.7 no
C9 C10 C11 121.1(8) no
C9 C10 H10 119.4 no
C11 C10 H10 119.4 no
C12 C11 C15 116.9(7) no
C12 C11 C10 125.2(7) no
C15 C11 C10 117.9(8) no
C13 C12 C11 120.5(7) no
C13 C12 H12 119.8 no
C11 C12 H12 119.8 no
C12 C13 C14 118.6(7) no
C12 C13 H13 120.7 no
C14 C13 H13 120.7 no
N2 C14 C13 122.6(7) no
N2 C14 H14 118.7 no
C13 C14 H14 118.7 no
N2 C15 C11 123.0(6) no
N2 C15 C16 116.2(5) no
C11 C15 C16 120.8(6) no
N1 C16 C8 123.3(7) no
N1 C16 C15 116.9(5) no
C8 C16 C15 119.8(6) no

loop_
_geom_bond_atom_site_label_1
_geom_bond_atom_site_label_2
_geom_bond_distance
_geom_bond_publ_flag
Cu1 O1 1.943(4) yes
Cu1 O3 1.968(4) yes
Cu1 N2 2.002(5) yes
Cu1 N1 2.027(5) yes
Cu1 O5 2.243(5) yes
Cu1 O4 2.844(4) yes
Cl1 C2 1.755(7) no
Cl2 C2 1.741(7) no
Cl3 C2 1.759(7) no
Cl4 C4 1.770(7) no
Cl5 C4 1.767(7) no
Cl6 C4 1.754(7) no
O1 C1 1.239(7) no
O2 C1 1.208(8) no
O3 C3 1.257(7) no
O4 C3 1.198(7) no
O5 H5A 0.824(19) no
O5 H5B 0.82(2) no
N1 C5 1.318(8) no
N1 C16 1.357(8) no
N2 C14 1.324(8) no
N2 C15 1.344(8) no
C1 C2 1.552(8) no
C3 C4 1.548(9) no
C5 C6 1.400(10) no
C5 H5 0.9300 no
C6 C7 1.360(12) no
C6 H6 0.9300 no
C7 C8 1.400(11) no
C7 H7 0.9300 no
C8 C16 1.397(9) no
C8 C9 1.442(12) no
C9 C10 1.323(13) no
C9 H9 0.9300 no
C10 C11 1.443(11) no
C10 H10 0.9300 no
C11 C12 1.391(11) no
C11 C15 1.397(9) no
C12 C13 1.362(11) no
C12 H12 0.9300 no
C13 C14 1.396(9) no
C13 H13 0.9300 no
C14 H14 0.9300 no
C15 C16 1.435(9) no

loop_
_geom_hbond_atom_site_label_D
_geom_hbond_atom_site_label_H
_geom_hbond_atom_site_label_A
_geom_hbond_site_symmetry_A
_geom_hbond_distance_DH
_geom_hbond_distance_HA
_geom_hbond_distance_DA
_geom_hbond_angle_DHA
_geom_hbond_publ_flag
O5 H5A O2 3_776 0.824(19) 1.97(3) 2.765(7) 161(7) yes
O5 H5B O3 3_776 0.82(2) 2.46(5) 2.972(6) 121(5) yes
O5 H5B O2 . 0.82(2) 2.45(6) 3.056(9) 131(6) yes
